data_1507163
loop_
_publ_author_name
'Liedtke, Ren\'e'
'Harhausen, Marcel'
'Fr\"ohlich, Roland'
'Kehr, Gerald'
'Erker, Gerhard'

_publ_section_title
;
 1,1-carboboration route to substituted naphthalenes.
;
_journal_issue 6
_journal_name_full 'Organic letters'
_journal_page_first 1448
_journal_page_last 1451
_journal_paper_doi 10.1021/ol300193e
_journal_volume 14
_journal_year 2012
_chemical_formula_sum 'C34 H22 B F15 Si2'
_chemical_formula_weight 782.51
_chemical_name_systematic
; 
 ? 
;
_space_group_IT_number 61
_symmetry_cell_setting orthorhombic
_symmetry_space_group_name_Hall '-P 2ac 2ab'
_symmetry_space_group_name_H-M 'P b c a'
_atom_sites_solution_hydrogens geom
_atom_sites_solution_primary direct
_atom_sites_solution_secondary difmap
_audit_creation_method SHELXL-97
_cell_angle_alpha 90.00
_cell_angle_beta 90.00
_cell_angle_gamma 90.00
_cell_formula_units_Z 8
_cell_length_a 13.0955(3)
_cell_length_b 18.5015(6)
_cell_length_c 28.2301(11)
_cell_measurement_reflns_used 6390
_cell_measurement_temperature 223(2)
_cell_measurement_theta_max 68.25
_cell_measurement_theta_min 0.88
_cell_volume 6839.8(4)
_computing_cell_refinement 'Collect (Nonius B.V., 1998)'
_computing_data_collection 'Collect (Nonius B.V., 1998)'
_computing_data_reduction 'Denzo-SMN (Otwinowski & Minor, 1997)'
_computing_molecular_graphics 'XP (BrukerAXS, 2000)'
_computing_publication_material 'SHELXL-97 (Sheldrick, 1997)'
_computing_structure_refinement 'SHELXL-97 (Sheldrick, 1997)'
_computing_structure_solution 'SHELXS-97 (Sheldrick, 1990)'
_diffrn_ambient_temperature 223(2)
_diffrn_measured_fraction_theta_full 0.982
_diffrn_measured_fraction_theta_max 0.982
_diffrn_measurement_device_type 'Nonius KappaCCD APEXII'
_diffrn_measurement_method '\w and \f scans'
_diffrn_radiation_monochromator graphite
_diffrn_radiation_source 'fine-focus sealed tube'
_diffrn_radiation_type CuK\a
_diffrn_radiation_wavelength 1.54178
_diffrn_reflns_av_R_equivalents 0.078
_diffrn_reflns_av_sigmaI/netI 0.0417
_diffrn_reflns_limit_h_max 15
_diffrn_reflns_limit_h_min -15
_diffrn_reflns_limit_k_max 21
_diffrn_reflns_limit_k_min -21
_diffrn_reflns_limit_l_max 33
_diffrn_reflns_limit_l_min -33
_diffrn_reflns_number 43359
_diffrn_reflns_theta_full 66.83
_diffrn_reflns_theta_max 66.83
_diffrn_reflns_theta_min 4.42
_exptl_absorpt_coefficient_mu 1.933
_exptl_absorpt_correction_T_max 0.9443
_exptl_absorpt_correction_T_min 0.7347
_exptl_absorpt_correction_type multi-scan
_exptl_absorpt_process_details 'Denzo (otwinowski, Borek, Majewski & Monor, 2003)'
_exptl_crystal_colour 'light yellow'
_exptl_crystal_density_diffrn 1.520
_exptl_crystal_density_method 'not measured'
_exptl_crystal_description plate
_exptl_crystal_F_000 3152
_exptl_crystal_size_max 0.17
_exptl_crystal_size_mid 0.10
_exptl_crystal_size_min 0.03
_refine_diff_density_max 0.228
_refine_diff_density_min -0.246
_refine_diff_density_rms 0.045
_refine_ls_extinction_method none
_refine_ls_goodness_of_fit_ref 1.022
_refine_ls_hydrogen_treatment constr
_refine_ls_matrix_type full
_refine_ls_number_parameters 475
_refine_ls_number_reflns 5965
_refine_ls_number_restraints 0
_refine_ls_restrained_S_all 1.022
_refine_ls_R_factor_all 0.0757
_refine_ls_R_factor_gt 0.0453
_refine_ls_shift/su_max 0.000
_refine_ls_shift/su_mean 0.000
_refine_ls_structure_factor_coef Fsqd
_refine_ls_weighting_details 'calc w=1/[\s^2^(Fo^2^)+(0.0356P)^2^+6.0808P] where P=(Fo^2^+2Fc^2^)/3'
_refine_ls_weighting_scheme calc
_refine_ls_wR_factor_gt 0.0991
_refine_ls_wR_factor_ref 0.1171
_reflns_number_gt 4155
_reflns_number_total 5965
_reflns_threshold_expression >2sigma(I)
_cod_data_source_file ol300193e_si_002.cif
_cod_data_source_block erk6100
_cod_original_sg_symbol_H-M Pbca
_cod_database_code 1507163

loop_
_symmetry_equiv_pos_as_xyz
'x, y, z'
'-x+1/2, -y, z+1/2'
'-x, y+1/2, -z+1/2'
'x+1/2, -y+1/2, -z'
'-x, -y, -z'
'x-1/2, y, -z-1/2'
'x, -y-1/2, z-1/2'
'-x-1/2, y-1/2, z'

loop_
_atom_site_label
_atom_site_type_symbol
_atom_site_fract_x
_atom_site_fract_y
_atom_site_fract_z
_atom_site_U_iso_or_equiv
_atom_site_adp_type
_atom_site_occupancy
_atom_site_symmetry_multiplicity
_atom_site_calc_flag
_atom_site_refinement_flags
C1 C 0.4842(2) 0.15484(14) 0.62136(9) 0.0383(6) Uani 1 1 d .
C2 C 0.4316(2) 0.21954(14) 0.61371(9) 0.0363(6) Uani 1 1 d .
C3 C 0.3572(2) 0.24331(14) 0.64780(9) 0.0388(6) Uani 1 1 d .
C4 C 0.3295(2) 0.20437(15) 0.68759(10) 0.0438(7) Uani 1 1 d .
C5 C 0.3808(2) 0.13625(15) 0.69438(10) 0.0436(7) Uani 1 1 d .
C6 C 0.3595(3) 0.09113(17) 0.73392(11) 0.0612(9) Uani 1 1 d .
H6 H 0.3121 0.1069 0.7567 0.073 Uiso 1 1 calc R
C7 C 0.4055(3) 0.02588(19) 0.73997(13) 0.0728(10) Uani 1 1 d .
H7 H 0.3895 -0.0024 0.7666 0.087 Uiso 1 1 calc R
C8 C 0.4755(3) 0.00087(18) 0.70714(13) 0.0681(10) Uani 1 1 d .
H8 H 0.5055 -0.0449 0.7110 0.082 Uiso 1 1 calc R
C9 C 0.5007(3) 0.04264(16) 0.66924(11) 0.0540(8) Uani 1 1 d .
H9 H 0.5490 0.0253 0.6474 0.065 Uiso 1 1 calc R
C10 C 0.4562(2) 0.11189(14) 0.66168(9) 0.0411(6) Uani 1 1 d .
Si11 Si 0.59944(6) 0.12662(4) 0.58459(3) 0.0449(2) Uani 1 1 d .
C12 C 0.7088(3) 0.1086(3) 0.62536(15) 0.0929(14) Uani 1 1 d .
H12A H 0.7155 0.0569 0.6303 0.139 Uiso 1 1 calc R
H12B H 0.6965 0.1322 0.6555 0.139 Uiso 1 1 calc R
H12C H 0.7712 0.1273 0.6115 0.139 Uiso 1 1 calc R
C13 C 0.5691(3) 0.04662(19) 0.54733(14) 0.0806(12) Uani 1 1 d .
H13A H 0.5168 0.0594 0.5245 0.121 Uiso 1 1 calc R
H13B H 0.5446 0.0077 0.5673 0.121 Uiso 1 1 calc R
H13C H 0.6301 0.0311 0.5307 0.121 Uiso 1 1 calc R
C14 C 0.6487(2) 0.19825(18) 0.54416(14) 0.0670(10) Uani 1 1 d .
H14A H 0.7199 0.1888 0.5369 0.101 Uiso 1 1 calc R
H14B H 0.6426 0.2450 0.5594 0.101 Uiso 1 1 calc R
H14C H 0.6092 0.1982 0.5151 0.101 Uiso 1 1 calc R
B1 B 0.4443(2) 0.26584(17) 0.56756(11) 0.0393(7) Uani 1 1 d .
C21 C 0.4117(2) 0.23347(14) 0.51845(9) 0.0409(6) Uani 1 1 d .
C22 C 0.4517(2) 0.25685(16) 0.47498(10) 0.0462(7) Uani 1 1 d .
F22 F 0.52024(14) 0.31089(9) 0.47424(6) 0.0583(5) Uani 1 1 d .
C23 C 0.4290(2) 0.22555(18) 0.43227(10) 0.0543(8) Uani 1 1 d .
F23 F 0.47151(16) 0.24991(13) 0.39197(6) 0.0777(6) Uani 1 1 d .
C24 C 0.3614(3) 0.16885(19) 0.43072(11) 0.0574(8) Uani 1 1 d .
F24 F 0.33887(17) 0.13739(12) 0.38939(7) 0.0846(7) Uani 1 1 d .
C25 C 0.3176(2) 0.14434(16) 0.47162(11) 0.0513(8) Uani 1 1 d .
F25 F 0.24926(16) 0.09019(10) 0.46979(7) 0.0720(5) Uani 1 1 d .
C26 C 0.3427(2) 0.17590(15) 0.51424(10) 0.0437(7) Uani 1 1 d .
F26 F 0.29619(13) 0.14862(9) 0.55248(6) 0.0543(4) Uani 1 1 d .
C31 C 0.4810(2) 0.34703(15) 0.57140(10) 0.0404(6) Uani 1 1 d .
C32 C 0.5542(2) 0.36875(15) 0.60399(10) 0.0446(7) Uani 1 1 d .
F32 F 0.60500(13) 0.31866(9) 0.62950(6) 0.0576(5) Uani 1 1 d .
C33 C 0.5785(2) 0.43977(17) 0.61255(11) 0.0533(8) Uani 1 1 d .
F33 F 0.65068(15) 0.45652(11) 0.64475(8) 0.0766(6) Uani 1 1 d .
C34 C 0.5284(3) 0.49326(16) 0.58831(13) 0.0583(9) Uani 1 1 d .
F34 F 0.54935(17) 0.56286(10) 0.59726(9) 0.0874(7) Uani 1 1 d .
C35 C 0.4557(2) 0.47550(15) 0.55576(11) 0.0517(8) Uani 1 1 d .
F35 F 0.40497(16) 0.52762(9) 0.53261(7) 0.0737(6) Uani 1 1 d .
C36 C 0.4345(2) 0.40403(15) 0.54735(10) 0.0446(7) Uani 1 1 d .
F36 F 0.35995(13) 0.39021(9) 0.51557(6) 0.0558(4) Uani 1 1 d .
Si41 Si 0.22940(8) 0.23401(5) 0.73306(3) 0.0618(3) Uani 1 1 d .
C42 C 0.1528(4) 0.3163(2) 0.71905(18) 0.1165(19) Uani 1 1 d .
H42A H 0.0985 0.3216 0.7422 0.175 Uiso 1 1 calc R
H42B H 0.1235 0.3116 0.6876 0.175 Uiso 1 1 calc R
H42C H 0.1966 0.3586 0.7201 0.175 Uiso 1 1 calc R
C43 C 0.3004(4) 0.2538(3) 0.78898(14) 0.1048(16) Uani 1 1 d .
H43A H 0.3484 0.2928 0.7835 0.157 Uiso 1 1 calc R
H43B H 0.3371 0.2109 0.7990 0.157 Uiso 1 1 calc R
H43C H 0.2524 0.2679 0.8135 0.157 Uiso 1 1 calc R
C44 C 0.1290(3) 0.1635(2) 0.73809(15) 0.0870(13) Uani 1 1 d .
H44A H 0.0791 0.1782 0.7616 0.130 Uiso 1 1 calc R
H44B H 0.1599 0.1182 0.7476 0.130 Uiso 1 1 calc R
H44C H 0.0956 0.1574 0.7077 0.130 Uiso 1 1 calc R
C51 C 0.3110(2) 0.31648(15) 0.63945(10) 0.0424(7) Uani 1 1 d .
C52 C 0.2323(2) 0.32830(17) 0.60767(11) 0.0502(7) Uani 1 1 d .
F52 F 0.19100(13) 0.27197(10) 0.58451(7) 0.0671(5) Uani 1 1 d .
C53 C 0.1942(3) 0.3961(2) 0.59888(13) 0.0656(10) Uani 1 1 d .
F53 F 0.11723(18) 0.40436(14) 0.56754(8) 0.0977(8) Uani 1 1 d .
C54 C 0.2354(3) 0.45498(19) 0.62080(15) 0.0725(11) Uani 1 1 d .
F54 F 0.2028(2) 0.52147(11) 0.61027(9) 0.1067(9) Uani 1 1 d .
C55 C 0.3123(3) 0.44550(18) 0.65323(14) 0.0652(10) Uani 1 1 d .
F55 F 0.35407(19) 0.50305(11) 0.67500(9) 0.0968(8) Uani 1 1 d .
C56 C 0.3480(2) 0.37716(17) 0.66230(11) 0.0522(8) Uani 1 1 d .
F56 F 0.42428(15) 0.37002(10) 0.69413(7) 0.0678(5) Uani 1 1 d .

loop_
_atom_site_aniso_label
_atom_site_aniso_U_11
_atom_site_aniso_U_22
_atom_site_aniso_U_33
_atom_site_aniso_U_23
_atom_site_aniso_U_13
_atom_site_aniso_U_12
C1 0.0378(15) 0.0363(14) 0.0407(14) -0.0013(12) -0.0063(12) -0.0049(12)
C2 0.0340(14) 0.0366(14) 0.0382(14) -0.0021(11) -0.0022(12) -0.0042(11)
C3 0.0359(14) 0.0397(15) 0.0409(15) -0.0014(12) -0.0005(12) -0.0010(12)
C4 0.0459(17) 0.0446(16) 0.0408(15) 0.0018(13) 0.0017(13) -0.0060(13)
C5 0.0447(16) 0.0457(16) 0.0405(15) 0.0036(13) -0.0043(13) -0.0085(13)
C6 0.073(2) 0.058(2) 0.0529(19) 0.0140(16) 0.0063(17) -0.0038(18)
C7 0.092(3) 0.065(2) 0.062(2) 0.0241(18) -0.001(2) -0.005(2)
C8 0.083(3) 0.0459(18) 0.075(2) 0.0174(18) -0.012(2) 0.0028(18)
C9 0.064(2) 0.0436(17) 0.0546(18) 0.0065(14) -0.0066(16) 0.0024(15)
C10 0.0440(16) 0.0370(15) 0.0424(15) 0.0031(12) -0.0093(13) -0.0052(13)
Si11 0.0404(4) 0.0420(4) 0.0523(5) -0.0066(4) -0.0009(4) 0.0043(4)
C12 0.052(2) 0.130(4) 0.096(3) 0.005(3) -0.006(2) 0.026(2)
C13 0.103(3) 0.062(2) 0.077(2) -0.0194(19) 0.022(2) -0.011(2)
C14 0.0439(18) 0.064(2) 0.094(3) 0.0007(19) 0.0197(18) 0.0035(17)
B1 0.0301(16) 0.0418(17) 0.0461(18) -0.0002(14) 0.0033(14) 0.0042(14)
C21 0.0407(16) 0.0393(15) 0.0426(15) 0.0026(12) 0.0015(13) -0.0003(13)
C22 0.0451(17) 0.0471(16) 0.0462(16) 0.0026(13) -0.0004(13) -0.0016(14)
F22 0.0621(11) 0.0625(11) 0.0503(10) 0.0059(8) 0.0115(8) -0.0121(9)
C23 0.0543(19) 0.070(2) 0.0389(16) 0.0023(15) 0.0017(15) 0.0083(17)
F23 0.0799(14) 0.1122(16) 0.0410(10) 0.0034(11) 0.0069(10) -0.0011(13)
C24 0.058(2) 0.068(2) 0.0458(18) -0.0134(16) -0.0124(16) 0.0098(18)
F24 0.0931(15) 0.1065(17) 0.0543(11) -0.0253(11) -0.0211(11) -0.0008(13)
C25 0.0460(18) 0.0482(17) 0.060(2) -0.0066(15) -0.0127(15) -0.0014(15)
F25 0.0698(12) 0.0666(12) 0.0797(13) -0.0108(10) -0.0218(11) -0.0168(10)
C26 0.0409(16) 0.0432(16) 0.0469(16) 0.0050(13) -0.0032(13) 0.0020(13)
F26 0.0533(10) 0.0537(10) 0.0560(10) 0.0068(8) -0.0022(8) -0.0157(8)
C31 0.0357(15) 0.0424(15) 0.0430(15) 0.0017(13) 0.0062(13) -0.0018(12)
C32 0.0394(15) 0.0432(16) 0.0514(17) -0.0015(14) 0.0033(14) -0.0017(13)
F32 0.0514(10) 0.0567(10) 0.0649(11) 0.0008(9) -0.0135(9) -0.0011(9)
C33 0.0421(17) 0.0561(19) 0.062(2) -0.0120(16) 0.0039(15) -0.0135(15)
F33 0.0657(12) 0.0703(13) 0.0938(15) -0.0241(11) -0.0107(11) -0.0176(10)
C34 0.057(2) 0.0378(17) 0.080(2) -0.0043(16) 0.0144(19) -0.0095(15)
F34 0.0859(15) 0.0414(11) 0.135(2) -0.0111(11) 0.0021(14) -0.0157(10)
C35 0.0521(19) 0.0388(16) 0.064(2) 0.0094(15) 0.0119(16) 0.0039(15)
F35 0.0834(14) 0.0457(10) 0.0919(14) 0.0188(10) 0.0083(12) 0.0087(10)
C36 0.0451(17) 0.0460(17) 0.0428(16) 0.0029(13) 0.0063(14) -0.0043(14)
F36 0.0606(11) 0.0543(10) 0.0526(10) 0.0065(8) -0.0070(9) 0.0045(9)
Si41 0.0649(6) 0.0646(6) 0.0561(5) 0.0019(4) 0.0248(5) -0.0029(5)
C42 0.117(4) 0.098(3) 0.134(4) 0.028(3) 0.087(3) 0.035(3)
C43 0.123(4) 0.128(4) 0.063(2) -0.033(3) 0.031(3) -0.031(3)
C44 0.068(3) 0.110(3) 0.082(3) 0.009(2) 0.025(2) -0.011(2)
C51 0.0424(16) 0.0413(15) 0.0434(15) 0.0019(13) 0.0115(13) 0.0004(13)
C52 0.0430(17) 0.0556(19) 0.0519(17) 0.0047(15) 0.0078(15) 0.0089(15)
F52 0.0519(10) 0.0764(13) 0.0728(12) -0.0067(10) -0.0142(9) 0.0072(10)
C53 0.057(2) 0.074(2) 0.065(2) 0.0167(19) 0.0132(18) 0.0292(19)
F53 0.0858(16) 0.1189(19) 0.0883(16) 0.0268(14) -0.0025(13) 0.0518(14)
C54 0.083(3) 0.049(2) 0.085(3) 0.019(2) 0.040(2) 0.027(2)
F54 0.129(2) 0.0617(13) 0.130(2) 0.0345(13) 0.0604(17) 0.0476(14)
C55 0.076(2) 0.0429(19) 0.077(2) -0.0059(17) 0.033(2) 0.0023(18)
F55 0.1202(19) 0.0483(11) 0.1219(19) -0.0265(12) 0.0410(16) -0.0110(12)
C56 0.0504(18) 0.0525(19) 0.0536(19) -0.0037(15) 0.0130(16) 0.0023(15)
F56 0.0699(12) 0.0671(12) 0.0664(11) -0.0170(10) -0.0005(10) -0.0083(10)

loop_
_atom_type_symbol
_atom_type_description
_atom_type_scat_dispersion_real
_atom_type_scat_dispersion_imag
_atom_type_scat_source
C C 0.0181 0.0091 'International Tables Vol C Tables 4.2.6.8 and 6.1.1.4'
H H 0.0000 0.0000 'International Tables Vol C Tables 4.2.6.8 and 6.1.1.4'
B B 0.0090 0.0039 'International Tables Vol C Tables 4.2.6.8 and 6.1.1.4'
F F 0.0727 0.0534 'International Tables Vol C Tables 4.2.6.8 and 6.1.1.4'
Si Si 0.2541 0.3302 'International Tables Vol C Tables 4.2.6.8 and 6.1.1.4'

loop_
_geom_angle_atom_site_label_1
_geom_angle_atom_site_label_2
_geom_angle_atom_site_label_3
_geom_angle
C2 C1 C10 118.1(2)
C2 C1 Si11 122.7(2)
C10 C1 Si11 118.8(2)
C1 C2 C3 119.5(2)
C1 C2 B1 123.0(2)
C3 C2 B1 117.4(2)
C4 C3 C2 124.2(2)
C4 C3 C51 119.5(2)
C2 C3 C51 116.3(2)
C3 C4 C5 116.2(3)
C3 C4 Si41 125.1(2)
C5 C4 Si41 118.7(2)
C6 C5 C10 117.3(3)
C6 C5 C4 121.8(3)
C10 C5 C4 120.9(2)
C7 C6 C5 122.3(3)
C7 C6 H6 118.9
C5 C6 H6 118.9
C6 C7 C8 120.4(3)
C6 C7 H7 119.8
C8 C7 H7 119.8
C9 C8 C7 119.9(3)
C9 C8 H8 120.1
C7 C8 H8 120.1
C8 C9 C10 122.0(3)
C8 C9 H9 119.0
C10 C9 H9 119.0
C9 C10 C5 118.1(3)
C9 C10 C1 120.8(3)
C5 C10 C1 121.0(2)
C13 Si11 C14 107.08(17)
C13 Si11 C12 111.8(2)
C14 Si11 C12 103.83(19)
C13 Si11 C1 110.92(16)
C14 Si11 C1 114.39(13)
C12 Si11 C1 108.70(15)
Si11 C12 H12A 109.5
Si11 C12 H12B 109.5
H12A C12 H12B 109.5
Si11 C12 H12C 109.5
H12A C12 H12C 109.5
H12B C12 H12C 109.5
Si11 C13 H13A 109.5
Si11 C13 H13B 109.5
H13A C13 H13B 109.5
Si11 C13 H13C 109.5
H13A C13 H13C 109.5
H13B C13 H13C 109.5
Si11 C14 H14A 109.5
Si11 C14 H14B 109.5
H14A C14 H14B 109.5
Si11 C14 H14C 109.5
H14A C14 H14C 109.5
H14B C14 H14C 109.5
C2 B1 C21 119.8(2)
C2 B1 C31 119.6(2)
C21 B1 C31 120.4(2)
C26 C21 C22 113.6(2)
C26 C21 B1 122.7(2)
C22 C21 B1 123.6(2)
F22 C22 C23 116.4(3)
F22 C22 C21 119.5(2)
C23 C22 C21 124.0(3)
F23 C23 C22 120.9(3)
F23 C23 C24 119.7(3)
C22 C23 C24 119.4(3)
F24 C24 C25 120.0(3)
F24 C24 C23 120.2(3)
C25 C24 C23 119.8(3)
F25 C25 C24 119.6(3)
F25 C25 C26 120.6(3)
C24 C25 C26 119.8(3)
F26 C26 C25 115.9(3)
F26 C26 C21 120.8(2)
C25 C26 C21 123.4(3)
C32 C31 C36 113.9(3)
C32 C31 B1 122.0(3)
C36 C31 B1 123.5(3)
F32 C32 C33 116.7(3)
F32 C32 C31 119.7(2)
C33 C32 C31 123.6(3)
F33 C33 C34 120.4(3)
F33 C33 C32 120.1(3)
C34 C33 C32 119.4(3)
F34 C34 C35 120.1(3)
F34 C34 C33 120.1(3)
C35 C34 C33 119.8(3)
F35 C35 C34 120.1(3)
F35 C35 C36 120.6(3)
C34 C35 C36 119.3(3)
F36 C36 C35 116.3(3)
F36 C36 C31 119.7(2)
C35 C36 C31 123.8(3)
C44 Si41 C42 102.0(2)
C44 Si41 C43 115.2(2)
C42 Si41 C43 106.7(2)
C44 Si41 C4 109.57(16)
C42 Si41 C4 117.37(16)
C43 Si41 C4 106.36(17)
Si41 C42 H42A 109.5
Si41 C42 H42B 109.5
H42A C42 H42B 109.5
Si41 C42 H42C 109.5
H42A C42 H42C 109.5
H42B C42 H42C 109.5
Si41 C43 H43A 109.5
Si41 C43 H43B 109.5
H43A C43 H43B 109.5
Si41 C43 H43C 109.5
H43A C43 H43C 109.5
H43B C43 H43C 109.5
Si41 C44 H44A 109.5
Si41 C44 H44B 109.5
H44A C44 H44B 109.5
Si41 C44 H44C 109.5
H44A C44 H44C 109.5
H44B C44 H44C 109.5
C56 C51 C52 115.8(3)
C56 C51 C3 121.2(3)
C52 C51 C3 123.0(3)
F52 C52 C53 118.3(3)
F52 C52 C51 119.5(3)
C53 C52 C51 122.2(3)
F53 C53 C54 120.1(3)
F53 C53 C52 119.6(4)
C54 C53 C52 120.3(3)
F54 C54 C53 120.6(4)
F54 C54 C55 120.0(4)
C53 C54 C55 119.4(3)
F55 C55 C56 120.4(4)
F55 C55 C54 120.1(3)
C56 C55 C54 119.5(3)
F56 C56 C55 117.8(3)
F56 C56 C51 119.4(3)
C55 C56 C51 122.8(3)

loop_
_geom_bond_atom_site_label_1
_geom_bond_atom_site_label_2
_geom_bond_distance
C1 C2 1.397(4)
C1 C10 1.436(4)
C1 Si11 1.905(3)
C2 C3 1.439(4)
C2 B1 1.568(4)
C3 C4 1.383(4)
C3 C51 1.501(4)
C4 C5 1.441(4)
C4 Si41 1.915(3)
C5 C6 1.421(4)
C5 C10 1.425(4)
C6 C7 1.359(5)
C6 H6 0.9400
C7 C8 1.383(5)
C7 H7 0.9400
C8 C9 1.361(4)
C8 H8 0.9400
C9 C10 1.424(4)
C9 H9 0.9400
Si11 C13 1.859(3)
Si11 C14 1.864(3)
Si11 C12 1.867(4)
C12 H12A 0.9700
C12 H12B 0.9700
C12 H12C 0.9700
C13 H13A 0.9700
C13 H13B 0.9700
C13 H13C 0.9700
C14 H14A 0.9700
C14 H14B 0.9700
C14 H14C 0.9700
B1 C21 1.570(4)
B1 C31 1.581(4)
C21 C26 1.402(4)
C21 C22 1.402(4)
C22 F22 1.344(3)
C22 C23 1.370(4)
C23 F23 1.344(3)
C23 C24 1.374(5)
C24 F24 1.337(3)
C24 C25 1.366(4)
C25 F25 1.344(3)
C25 C26 1.377(4)
C26 F26 1.338(3)
C31 C32 1.388(4)
C31 C36 1.394(4)
C32 F32 1.349(3)
C32 C33 1.374(4)
C33 F33 1.347(3)
C33 C34 1.371(5)
C34 F34 1.341(3)
C34 C35 1.364(5)
C35 F35 1.341(3)
C35 C36 1.372(4)
C36 F36 1.350(3)
Si41 C44 1.857(4)
Si41 C42 1.866(4)
Si41 C43 1.868(4)
C42 H42A 0.9700
C42 H42B 0.9700
C42 H42C 0.9700
C43 H43A 0.9700
C43 H43B 0.9700
C43 H43C 0.9700
C44 H44A 0.9700
C44 H44B 0.9700
C44 H44C 0.9700
C51 C56 1.382(4)
C51 C52 1.384(4)
C52 F52 1.344(4)
C52 C53 1.372(4)
C53 F53 1.350(4)
C53 C54 1.365(5)
C54 F54 1.335(4)
C54 C55 1.372(5)
C55 F55 1.346(4)
C55 C56 1.372(5)
C56 F56 1.350(4)

loop_
_geom_torsion_atom_site_label_1
_geom_torsion_atom_site_label_2
_geom_torsion_atom_site_label_3
_geom_torsion_atom_site_label_4
_geom_torsion
C10 C1 C2 C3 4.3(4)
Si11 C1 C2 C3 -169.12(19)
C10 C1 C2 B1 -171.4(2)
Si11 C1 C2 B1 15.2(4)
C1 C2 C3 C4 -3.1(4)
B1 C2 C3 C4 172.8(3)
C1 C2 C3 C51 174.6(2)
B1 C2 C3 C51 -9.5(3)
C2 C3 C4 C5 0.5(4)
C51 C3 C4 C5 -177.1(2)
C2 C3 C4 Si41 -179.1(2)
C51 C3 C4 Si41 3.3(4)
C3 C4 C5 C6 179.8(3)
Si41 C4 C5 C6 -0.5(4)
C3 C4 C5 C10 0.7(4)
Si41 C4 C5 C10 -179.7(2)
C10 C5 C6 C7 -2.6(5)
C4 C5 C6 C7 178.2(3)
C5 C6 C7 C8 -0.1(6)
C6 C7 C8 C9 1.8(6)
C7 C8 C9 C10 -0.8(5)
C8 C9 C10 C5 -2.0(4)
C8 C9 C10 C1 -179.9(3)
C6 C5 C10 C9 3.6(4)
C4 C5 C10 C9 -177.2(3)
C6 C5 C10 C1 -178.5(3)
C4 C5 C10 C1 0.7(4)
C2 C1 C10 C9 174.7(3)
Si11 C1 C10 C9 -11.7(3)
C2 C1 C10 C5 -3.2(4)
Si11 C1 C10 C5 170.5(2)
C2 C1 Si11 C13 -112.1(2)
C10 C1 Si11 C13 74.5(3)
C2 C1 Si11 C14 9.1(3)
C10 C1 Si11 C14 -164.3(2)
C2 C1 Si11 C12 124.6(3)
C10 C1 Si11 C12 -48.8(3)
C1 C2 B1 C21 63.3(4)
C3 C2 B1 C21 -112.5(3)
C1 C2 B1 C31 -121.8(3)
C3 C2 B1 C31 62.4(3)
C2 B1 C21 C26 21.1(4)
C31 B1 C21 C26 -153.7(3)
C2 B1 C21 C22 -155.9(3)
C31 B1 C21 C22 29.3(4)
C26 C21 C22 F22 -178.7(2)
B1 C21 C22 F22 -1.4(4)
C26 C21 C22 C23 -2.1(4)
B1 C21 C22 C23 175.2(3)
F22 C22 C23 F23 -2.1(4)
C21 C22 C23 F23 -178.8(3)
F22 C22 C23 C24 178.4(3)
C21 C22 C23 C24 1.7(5)
F23 C23 C24 F24 0.9(5)
C22 C23 C24 F24 -179.6(3)
F23 C23 C24 C25 -179.6(3)
C22 C23 C24 C25 0.0(5)
F24 C24 C25 F25 -2.3(5)
C23 C24 C25 F25 178.1(3)
F24 C24 C25 C26 178.6(3)
C23 C24 C25 C26 -1.0(5)
F25 C25 C26 F26 0.8(4)
C24 C25 C26 F26 179.9(3)
F25 C25 C26 C21 -178.6(3)
C24 C25 C26 C21 0.5(5)
C22 C21 C26 F26 -178.5(2)
B1 C21 C26 F26 4.2(4)
C22 C21 C26 C25 1.0(4)
B1 C21 C26 C25 -176.3(3)
C2 B1 C31 C32 37.9(4)
C21 B1 C31 C32 -147.3(3)
C2 B1 C31 C36 -133.5(3)
C21 B1 C31 C36 41.3(4)
C36 C31 C32 F32 -179.8(2)
B1 C31 C32 F32 8.1(4)
C36 C31 C32 C33 0.7(4)
B1 C31 C32 C33 -171.4(3)
F32 C32 C33 F33 0.6(4)
C31 C32 C33 F33 -179.9(3)
F32 C32 C33 C34 -179.0(3)
C31 C32 C33 C34 0.5(5)
F33 C33 C34 F34 -1.4(5)
C32 C33 C34 F34 178.1(3)
F33 C33 C34 C35 179.9(3)
C32 C33 C34 C35 -0.5(5)
F34 C34 C35 F35 0.1(5)
C33 C34 C35 F35 178.7(3)
F34 C34 C35 C36 -179.4(3)
C33 C34 C35 C36 -0.7(5)
F35 C35 C36 F36 -1.0(4)
C34 C35 C36 F36 178.4(3)
F35 C35 C36 C31 -177.3(3)
C34 C35 C36 C31 2.2(5)
C32 C31 C36 F36 -178.2(2)
B1 C31 C36 F36 -6.3(4)
C32 C31 C36 C35 -2.1(4)
B1 C31 C36 C35 169.9(3)
C3 C4 Si41 C44 123.1(3)
C5 C4 Si41 C44 -56.5(3)
C3 C4 Si41 C42 7.4(4)
C5 C4 Si41 C42 -172.2(3)
C3 C4 Si41 C43 -111.9(3)
C5 C4 Si41 C43 68.5(3)
C4 C3 C51 C56 80.8(4)
C2 C3 C51 C56 -97.0(3)
C4 C3 C51 C52 -101.6(3)
C2 C3 C51 C52 80.6(3)
C56 C51 C52 F52 -179.0(3)
C3 C51 C52 F52 3.3(4)
C56 C51 C52 C53 0.8(4)
C3 C51 C52 C53 -176.9(3)
F52 C52 C53 F53 -0.1(4)
C51 C52 C53 F53 -179.9(3)
F52 C52 C53 C54 -178.5(3)
C51 C52 C53 C54 1.7(5)
F53 C53 C54 F54 -2.5(5)
C52 C53 C54 F54 175.9(3)
F53 C53 C54 C55 178.8(3)
C52 C53 C54 C55 -2.8(5)
F54 C54 C55 F55 0.9(5)
C53 C54 C55 F55 179.7(3)
F54 C54 C55 C56 -177.3(3)
C53 C54 C55 C56 1.5(5)
F55 C55 C56 F56 1.2(4)
C54 C55 C56 F56 179.4(3)
F55 C55 C56 C51 -177.1(3)
C54 C55 C56 C51 1.1(5)
C52 C51 C56 F56 179.5(2)
C3 C51 C56 F56 -2.7(4)
C52 C51 C56 C55 -2.2(4)
C3 C51 C56 C55 175.6(3)

loop_
_cod_related_entry_id
_cod_related_entry_code
_cod_related_entry_database
1 30651795 ChemSpider
